data_4102970
loop_
_publ_author_name
'Vlad M. Iluc'
'Gregory L. Hillhouse'

_publ_contact_author_address
;Gordon Center for Integrative Sciences E419B
Department of Chemistry
The University of chicago
929 East 57th Street
Chicago, IL, 60637
;
_publ_contact_author_email g-hillhouse@uchicago.edu
_publ_contact_author_fax 773-702-0805
_publ_contact_author_name 'Gregory L. Hillhouse'
_publ_contact_author_phone 773-702-7057
_publ_section_title
;
 Arrested 1,2-Hydrogen Migration from Silicon to Nickel upon Oxidation of
 a Three-Coordinate Ni(I) Silyl Complex
;
_journal_name_full 'Journal of the American Chemical Society'
_journal_page_first 11890
_journal_page_last 11892
_journal_paper_doi 10.1021/ja1052329
_journal_volume 132
_journal_year 2010
_chemical_compound_source synthetic
_chemical_formula_moiety 'C36 H63 Ni P2 Si'
_chemical_formula_sum 'C36 H63 Ni P2 Si'
_chemical_formula_weight 644.60
_space_group_IT_number 14
_symmetry_cell_setting monoclinic
_symmetry_Int_Tables_number 14
_symmetry_space_group_name_Hall '-P 2yn'
_symmetry_space_group_name_H-M 'P 1 21/n 1'
_atom_sites_solution_hydrogens geom
_atom_sites_solution_primary direct
_atom_sites_solution_secondary difmap
_audit_creation_method SHELXL-97
_cell_angle_alpha 90.00
_cell_angle_beta 96.061(2)
_cell_angle_gamma 90.00
_cell_formula_units_Z 4
_cell_length_a 8.6888(8)
_cell_length_b 18.7901(17)
_cell_length_c 22.348(2)
_cell_measurement_reflns_used 124
_cell_measurement_temperature 100(2)
_cell_measurement_theta_max 28.32
_cell_measurement_theta_min 1.83
_cell_volume 3628.2(6)
_computing_cell_refinement 'Bruker XSCANS'
_computing_data_collection 'Bruker XSCANS'
_computing_data_reduction 'Bruker SHELXTL'
_computing_molecular_graphics 'Bruker SHELXTL'
_computing_publication_material 'Bruker SHELXTL'
_computing_structure_refinement 'SHELXL-97 (Sheldrick, 1997)'
_computing_structure_solution 'SHELXS-97 (Sheldrick, 1990)'
_diffrn_ambient_temperature 100(2)
_diffrn_measured_fraction_theta_full 0.994
_diffrn_measured_fraction_theta_max 0.937
_diffrn_measurement_device_type 'Bruker P4'
_diffrn_measurement_method '\w scans'
_diffrn_radiation_monochromator graphite
_diffrn_radiation_probe x-ray
_diffrn_radiation_type MoK\a
_diffrn_radiation_wavelength 0.71073
_diffrn_reflns_av_R_equivalents 0.0563
_diffrn_reflns_av_sigmaI/netI 0.0737
_diffrn_reflns_limit_h_max 11
_diffrn_reflns_limit_h_min -11
_diffrn_reflns_limit_k_max 24
_diffrn_reflns_limit_k_min -23
_diffrn_reflns_limit_l_max 28
_diffrn_reflns_limit_l_min -23
_diffrn_reflns_number 22250
_diffrn_reflns_theta_full 25.00
_diffrn_reflns_theta_max 28.32
_diffrn_reflns_theta_min 1.83
_diffrn_source 'fine-focus sealed tube'
_exptl_absorpt_coefficient_mu 0.678
_exptl_absorpt_correction_T_max 0.9604
_exptl_absorpt_correction_T_min 0.8651
_exptl_absorpt_correction_type psi-scan
_exptl_absorpt_process_details '(North et al., 1968)'
_exptl_crystal_colour green
_exptl_crystal_density_diffrn 1.180
_exptl_crystal_density_method 'not measured'
_exptl_crystal_description block
_exptl_crystal_F_000 1404
_exptl_crystal_recrystallization_method 'hexanes, -35C'
_exptl_crystal_size_max 0.22
_exptl_crystal_size_mid 0.08
_exptl_crystal_size_min 0.06
_refine_diff_density_max 0.757
_refine_diff_density_min -0.803
_refine_diff_density_rms 0.089
_refine_ls_extinction_method none
_refine_ls_goodness_of_fit_ref 1.174
_refine_ls_hydrogen_treatment mixed
_refine_ls_matrix_type full
_refine_ls_number_parameters 373
_refine_ls_number_reflns 8466
_refine_ls_number_restraints 0
_refine_ls_restrained_S_all 1.174
_refine_ls_R_factor_all 0.0935
_refine_ls_R_factor_gt 0.0710
_refine_ls_shift/su_max 0.028
_refine_ls_shift/su_mean 0.002
_refine_ls_structure_factor_coef Fsqd
_refine_ls_weighting_details 'calc w=1/[\s^2^(Fo^2^)+(0.0439P)^2^+3.6677P] where P=(Fo^2^+2Fc^2^)/3'
_refine_ls_weighting_scheme calc
_refine_ls_wR_factor_gt 0.1335
_refine_ls_wR_factor_ref 0.1413
_reflns_number_gt 6814
_reflns_number_total 8466
_reflns_threshold_expression >2sigma(I)
_cod_data_source_file ja1052329_si_002_2.cif
_cod_data_source_block vlad06m
_cod_original_sg_symbol_H-M 'P 21/n'
_cod_database_code 4102970

loop_
_symmetry_equiv_pos_as_xyz
'x, y, z'
'-x+1/2, y+1/2, -z+1/2'
'-x, -y, -z'
'x-1/2, -y-1/2, z-1/2'

loop_
_atom_site_label
_atom_site_type_symbol
_atom_site_fract_x
_atom_site_fract_y
_atom_site_fract_z
_atom_site_U_iso_or_equiv
_atom_site_adp_type
_atom_site_occupancy
_atom_site_symmetry_multiplicity
_atom_site_calc_flag
_atom_site_refinement_flags
Ni Ni 0.31369(5) 0.16925(2) 0.250708(19) 0.01381(12) Uani 1 1 d .
C2 C 0.2671(4) 0.06675(18) 0.13009(15) 0.0180(7) Uani 1 1 d .
H2A H 0.1848 0.0554 0.0974 0.042 Uiso 1 1 calc R
H2B H 0.3680 0.0591 0.1143 0.042 Uiso 1 1 calc R
P2 P 0.25082(10) 0.16158(5) 0.15061(4) 0.01469(19) Uani 1 1 d .
C4 C 0.2171(4) -0.00019(19) 0.30988(15) 0.0184(7) Uani 1 1 d .
P1 P 0.33497(10) 0.05009(5) 0.25725(4) 0.01477(19) Uani 1 1 d .
C6 C 0.0393(4) 0.18494(18) 0.13363(15) 0.0165(7) Uani 1 1 d .
Si Si 0.28084(11) 0.24928(5) 0.33052(4) 0.0170(2) Uani 1 1 d .
C5 C 0.3642(4) 0.20617(19) 0.09336(16) 0.0204(8) Uani 1 1 d .
C43 C 0.2945(4) 0.0019(2) 0.37442(15) 0.0231(8) Uani 1 1 d .
H43A H 0.2311 -0.0245 0.4006 0.035 Uiso 1 1 calc R
H43B H 0.3048 0.0514 0.3880 0.035 Uiso 1 1 calc R
H43C H 0.3973 -0.0200 0.3760 0.035 Uiso 1 1 calc R
C81 C 0.2396(4) 0.20167(19) 0.40327(15) 0.0186(7) Uani 1 1 d .
C82 C 0.3616(4) 0.17668(19) 0.44409(16) 0.0205(8) Uani 1 1 d .
C71 C 0.4243(4) 0.32365(18) 0.35675(15) 0.0179(7) Uani 1 1 d .
C72 C 0.5697(4) 0.33187(19) 0.33429(15) 0.0195(7) Uani 1 1 d .
C3 C 0.5395(4) 0.01613(18) 0.26777(16) 0.0182(7) Uani 1 1 d .
C1 C 0.2536(4) 0.01479(18) 0.18339(15) 0.0183(7) Uani 1 1 d .
H1A H 0.3076 -0.0301 0.1754 0.042 Uiso 1 1 calc R
H1B H 0.1430 0.0033 0.1853 0.042 Uiso 1 1 calc R
C33 C 0.5588(5) -0.0643(2) 0.27626(18) 0.0275(9) Uani 1 1 d .
H33A H 0.6692 -0.0762 0.2813 0.041 Uiso 1 1 calc R
H33B H 0.5084 -0.0890 0.2408 0.041 Uiso 1 1 calc R
H33C H 0.5112 -0.0792 0.3121 0.041 Uiso 1 1 calc R
C73 C 0.6766(4) 0.38189(18) 0.35845(16) 0.0207(8) Uani 1 1 d .
H73A H 0.7736 0.3854 0.3427 0.045 Uiso 1 1 calc R
C53 C 0.3439(5) 0.1739(2) 0.03015(15) 0.0238(8) Uani 1 1 d .
H53A H 0.4068 0.2005 0.0039 0.036 Uiso 1 1 calc R
H53B H 0.2347 0.1765 0.0140 0.036 Uiso 1 1 calc R
H53C H 0.3771 0.1240 0.0321 0.036 Uiso 1 1 calc R
C63 C -0.0263(4) 0.1790(2) 0.06765(16) 0.0243(8) Uani 1 1 d .
H63A H -0.1360 0.1921 0.0635 0.036 Uiso 1 1 calc R
H63B H -0.0152 0.1299 0.0539 0.036 Uiso 1 1 calc R
H63C H 0.0304 0.2111 0.0433 0.036 Uiso 1 1 calc R
C75 C 0.5012(4) 0.42145(18) 0.42614(15) 0.0203(8) Uani 1 1 d .
H75A H 0.4762 0.4527 0.4571 0.024 Uiso 1 1 calc R
C62 C 0.0083(4) 0.2599(2) 0.15734(17) 0.0241(8) Uani 1 1 d .
H62A H -0.1017 0.2714 0.1483 0.036 Uiso 1 1 calc R
H62B H 0.0706 0.2947 0.1379 0.036 Uiso 1 1 calc R
H62C H 0.0363 0.2613 0.2010 0.036 Uiso 1 1 calc R
C42 C 0.0624(4) 0.0388(2) 0.30865(16) 0.0233(8) Uani 1 1 d .
H42A H -0.0031 0.0147 0.3354 0.035 Uiso 1 1 calc R
H42B H 0.0106 0.0389 0.2675 0.035 Uiso 1 1 calc R
H42C H 0.0807 0.0880 0.3222 0.035 Uiso 1 1 calc R
C86 C 0.0873(4) 0.18452(19) 0.41541(16) 0.0203(8) Uani 1 1 d .
C77 C 0.6149(4) 0.28680(19) 0.28300(16) 0.0223(8) Uani 1 1 d .
H77A H 0.7194 0.2997 0.2742 0.033 Uiso 1 1 calc R
H77B H 0.5417 0.2950 0.2472 0.033 Uiso 1 1 calc R
H77C H 0.6128 0.2364 0.2943 0.033 Uiso 1 1 calc R
C85 C 0.0629(5) 0.1435(2) 0.46542(17) 0.0260(8) Uani 1 1 d .
H85A H -0.0401 0.1315 0.4722 0.031 Uiso 1 1 calc R
C52 C 0.5368(4) 0.1997(2) 0.11668(17) 0.0257(8) Uani 1 1 d .
H52A H 0.5995 0.2223 0.0880 0.039 Uiso 1 1 calc R
H52B H 0.5649 0.1493 0.1210 0.039 Uiso 1 1 calc R
H52C H 0.5559 0.2233 0.1559 0.039 Uiso 1 1 calc R
C78 C 0.7633(5) 0.4797(2) 0.43265(17) 0.0268(9) Uani 1 1 d .
H78A H 0.7498 0.4864 0.4753 0.040 Uiso 1 1 calc R
H78B H 0.7489 0.5254 0.4116 0.040 Uiso 1 1 calc R
H78C H 0.8677 0.4617 0.4289 0.040 Uiso 1 1 calc R
C74 C 0.6455(4) 0.42696(18) 0.40520(15) 0.0205(8) Uani 1 1 d .
C41 C 0.1816(5) -0.07785(19) 0.29051(17) 0.0257(8) Uani 1 1 d .
H41A H 0.1117 -0.0991 0.3172 0.039 Uiso 1 1 calc R
H41B H 0.2782 -0.1051 0.2931 0.039 Uiso 1 1 calc R
H41C H 0.1324 -0.0786 0.2490 0.039 Uiso 1 1 calc R
C79 C 0.2375(4) 0.36999(19) 0.42925(16) 0.0223(8) Uani 1 1 d .
H79A H 0.2283 0.4122 0.4544 0.033 Uiso 1 1 calc R
H79B H 0.2312 0.3270 0.4537 0.033 Uiso 1 1 calc R
H79C H 0.1533 0.3698 0.3964 0.033 Uiso 1 1 calc R
C61 C -0.0475(4) 0.1323(2) 0.16997(17) 0.0241(8) Uani 1 1 d .
H61A H -0.1589 0.1417 0.1630 0.036 Uiso 1 1 calc R
H61B H -0.0127 0.1377 0.2129 0.036 Uiso 1 1 calc R
H61C H -0.0266 0.0836 0.1573 0.036 Uiso 1 1 calc R
C84 C 0.1847(5) 0.1196(2) 0.50562(17) 0.0278(9) Uani 1 1 d .
C32 C 0.6269(4) 0.0560(2) 0.32115(17) 0.0245(8) Uani 1 1 d .
H32A H 0.7340 0.0389 0.3273 0.037 Uiso 1 1 calc R
H32B H 0.5760 0.0472 0.3576 0.037 Uiso 1 1 calc R
H32C H 0.6263 0.1071 0.3126 0.037 Uiso 1 1 calc R
C51 C 0.3235(5) 0.28506(19) 0.08915(18) 0.0282(9) Uani 1 1 d .
H51A H 0.3959 0.3096 0.0654 0.042 Uiso 1 1 calc R
H51B H 0.3307 0.3056 0.1297 0.042 Uiso 1 1 calc R
H51C H 0.2178 0.2907 0.0697 0.042 Uiso 1 1 calc R
C83 C 0.3333(4) 0.1366(2) 0.49400(15) 0.0223(8) Uani 1 1 d .
H83A H 0.4183 0.1206 0.5208 0.027 Uiso 1 1 calc R
C76 C 0.3915(4) 0.37155(18) 0.40326(15) 0.0178(7) Uani 1 1 d .
C31 C 0.6145(4) 0.0375(2) 0.21150(17) 0.0264(9) Uani 1 1 d .
H31A H 0.7219 0.0208 0.2151 0.040 Uiso 1 1 calc R
H31B H 0.6126 0.0894 0.2074 0.040 Uiso 1 1 calc R
H31C H 0.5570 0.0160 0.1760 0.040 Uiso 1 1 calc R
C89 C -0.0530(4) 0.2098(2) 0.37558(17) 0.0269(9) Uani 1 1 d .
H89A H -0.1458 0.1866 0.3878 0.040 Uiso 1 1 calc R
H89B H -0.0414 0.1977 0.3336 0.040 Uiso 1 1 calc R
H89C H -0.0630 0.2615 0.3795 0.040 Uiso 1 1 calc R
C87 C 0.5291(4) 0.1887(2) 0.43368(17) 0.0232(8) Uani 1 1 d .
H87A H 0.5943 0.1530 0.4559 0.035 Uiso 1 1 calc R
H87B H 0.5612 0.2364 0.4478 0.035 Uiso 1 1 calc R
H87C H 0.5400 0.1846 0.3906 0.035 Uiso 1 1 calc R
C88 C 0.1549(6) 0.0743(3) 0.5590(2) 0.0446(12) Uani 1 1 d .
H88A H 0.2304 0.0355 0.5636 0.067 Uiso 1 1 calc R
H88B H 0.0501 0.0545 0.5526 0.067 Uiso 1 1 calc R
H88C H 0.1648 0.1037 0.5955 0.067 Uiso 1 1 calc R
H H 0.131(4) 0.2919(17) 0.3162(14) 0.049(8) Uiso 1 1 d .

loop_
_atom_site_aniso_label
_atom_site_aniso_U_11
_atom_site_aniso_U_22
_atom_site_aniso_U_33
_atom_site_aniso_U_23
_atom_site_aniso_U_13
_atom_site_aniso_U_12
Ni 0.0132(2) 0.0167(2) 0.0117(2) -0.00243(17) 0.00213(16) -0.00089(17)
C2 0.0221(19) 0.0195(18) 0.0132(16) -0.0047(14) 0.0048(14) -0.0013(14)
P2 0.0149(4) 0.0159(4) 0.0135(4) -0.0013(3) 0.0026(3) -0.0011(3)
C4 0.0168(18) 0.0222(18) 0.0167(17) 0.0040(14) 0.0038(14) -0.0020(14)
P1 0.0125(4) 0.0183(4) 0.0136(4) -0.0002(3) 0.0015(3) -0.0006(3)
C6 0.0137(17) 0.0192(18) 0.0165(17) 0.0003(13) 0.0009(13) 0.0015(13)
Si 0.0172(5) 0.0216(5) 0.0123(5) -0.0021(4) 0.0018(4) 0.0022(4)
C5 0.0185(19) 0.0252(19) 0.0181(18) -0.0033(15) 0.0051(14) -0.0028(15)
C43 0.021(2) 0.032(2) 0.0158(18) 0.0055(15) 0.0026(15) 0.0014(16)
C81 0.023(2) 0.0217(18) 0.0119(16) -0.0044(14) 0.0045(14) -0.003(14)
C82 0.023(2) 0.0213(18) 0.0173(17) -0.0074(14) 0.0033(14) 0.001(15)
C71 0.0224(19) 0.0163(17) 0.0139(16) 0.0018(13) -0.0026(14) 0.0026(14)
C72 0.0235(19) 0.0191(17) 0.0164(17) 0.0005(14) 0.0042(14) 0.0042(15)
C3 0.0134(18) 0.0210(18) 0.0210(18) 0.004(14) 0.0049(14) 0.0024(14)
C1 0.0194(19) 0.0186(18) 0.0171(17) -0.0034(14) 0.0035(14) -0.0008(14)
C33 0.027(2) 0.026(2) 0.031(2) 0.0029(17) 0.0069(17) 0.0080(16)
C73 0.0217(19) 0.0206(18) 0.0203(18) 0.0024(14) 0.0044(15) 0.0028(14)
C53 0.028(2) 0.029(2) 0.0158(17) -0.0013(15) 0.0082(15) -0.0029(16)
C63 0.021(2) 0.034(2) 0.0176(18) -0.0009(16) -0.0014(15) -0.0004(16)
C75 0.032(2) 0.0192(18) 0.0090(16) -0.0005(13) -0.0015(14) 0.0071(15)
C62 0.0171(19) 0.028(2) 0.027(2) -0.0029(16) 0.0021(15) 0.0050(15)
C42 0.0141(18) 0.035(2) 0.0222(19) 0.0086(16) 0.0063(15) 0.0026(15)
C86 0.0187(19) 0.0234(19) 0.0198(18) -0.0052(14) 0.0069(14) 0.0037(14)
C77 0.022(2) 0.0247(19) 0.0218(19) -0.0034(15) 0.0084(15) 0.0006(15)
C85 0.026(2) 0.027(2) 0.027(2) -0.0022(16) 0.0140(17) 0.0027(16)
C52 0.021(2) 0.035(2) 0.0219(19) -0.0025(16) 0.0062(16) -0.0065(16)
C78 0.035(2) 0.025(2) 0.0205(19) -0.001(16) 0.0012(17) -0.0017(17)
C74 0.027(2) 0.0169(17) 0.0163(17) 0.0017(14) -0.0022(15) 0.0015(14)
C41 0.026(2) 0.0215(19) 0.029(2) 0.0046(16) 0.0030(17) -0.0059(15)
C79 0.027(2) 0.0233(19) 0.0177(18) -0.0031(15) 0.0056(15) 0.0028(15)
C61 0.0173(19) 0.031(2) 0.0237(19) 0.0050(16) 0.001(15) 0.003(15)
C84 0.038(2) 0.027(2) 0.0195(19) -0.0033(16) 0.0090(17) -0.0001(17)
C32 0.0149(19) 0.030(2) 0.028(2) 0.0025(16) -0.0007(15) -0.0014(15)
C51 0.034(2) 0.023(2) 0.030(2) -0.0010(16) 0.0147(18) -0.0054(17)
C83 0.025(2) 0.027(2) 0.0140(17) -0.0013(15) -0.0004(15) 0.0043(16)
C76 0.0224(19) 0.0174(17) 0.0133(17) 0.0033(13) -0.0003(14) 0.0035(14)
C31 0.0153(19) 0.037(2) 0.028(2) 0.0026(17) 0.0064(16) 0.0025(16)
C89 0.016(2) 0.035(2) 0.030(2) -0.0030(17) 0.0050(16) 0.0030(16)
C87 0.021(2) 0.026(2) 0.0225(19) 0.0003(15) 0.0011(15) 0.0027(15)
C88 0.047(3) 0.051(3) 0.038(3) 0.018(2) 0.016(2) 0.015(2)

loop_
_atom_type_symbol
_atom_type_description
_atom_type_scat_dispersion_real
_atom_type_scat_dispersion_imag
_atom_type_scat_source
C C 0.0033 0.0016 'International Tables Vol C Tables 4.2.6.8 and 6.1.1.4'
H H 0.0000 0.0000 'International Tables Vol C Tables 4.2.6.8 and 6.1.1.4'
Si Si 0.0817 0.0704 'International Tables Vol C Tables 4.2.6.8 and 6.1.1.4'
P P 0.1023 0.0942 'International Tables Vol C Tables 4.2.6.8 and 6.1.1.4'
Ni Ni 0.3393 1.1124 'International Tables Vol C Tables 4.2.6.8 and 6.1.1.4'

loop_
_geom_angle_atom_site_label_1
_geom_angle_atom_site_label_2
_geom_angle_atom_site_label_3
_geom_angle
P1 Ni P2 90.60(3)
P1 Ni Si 126.68(4)
P2 Ni Si 138.75(4)
C1 C2 P2 113.7(2)
C1 C2 H2A 108.8
P2 C2 H2A 108.8
C1 C2 H2B 108.8
P2 C2 H2B 108.8
H2A C2 H2B 107.7
C2 P2 C6 105.81(16)
C2 P2 C5 101.56(16)
C6 P2 C5 109.06(16)
C2 P2 Ni 106.93(11)
C6 P2 Ni 108.28(11)
C5 P2 Ni 123.71(11)
C43 C4 C42 107.7(3)
C43 C4 C41 110.1(3)
C42 C4 C41 107.4(3)
C43 C4 P1 111.2(2)
C42 C4 P1 106.4(2)
C41 C4 P1 113.8(2)
C1 P1 C3 104.92(16)
C1 P1 C4 101.23(16)
C3 P1 C4 108.63(16)
C1 P1 Ni 106.14(11)
C3 P1 Ni 114.58(12)
C4 P1 Ni 119.42(12)
C63 C6 C61 108.1(3)
C63 C6 C62 109.8(3)
C61 C6 C62 107.2(3)
C63 C6 P2 115.6(2)
C61 C6 P2 105.5(2)
C62 C6 P2 110.2(2)
C81 Si C71 104.65(15)
C81 Si Ni 112.88(11)
C71 Si Ni 124.35(12)
C81 Si H 101.0(12)
C71 Si H 101.0(12)
Ni Si H 110.0(12)
C51 C5 C53 109.0(3)
C51 C5 C52 108.0(3)
C53 C5 C52 107.1(3)
C51 C5 P2 109.8(2)
C53 C5 P2 115.6(3)
C52 C5 P2 107.1(2)
C4 C43 H43A 109.5
C4 C43 H43B 109.5
H43A C43 H43B 109.5
C4 C43 H43C 109.5
H43A C43 H43C 109.5
H43B C43 H43C 109.5
C82 C81 C86 117.1(3)
C82 C81 Si 120.7(3)
C86 C81 Si 122.0(3)
C83 C82 C81 121.2(3)
C83 C82 C87 117.3(3)
C81 C82 C87 121.4(3)
C72 C71 C76 116.3(3)
C72 C71 Si 123.0(3)
C76 C71 Si 120.5(3)
C73 C72 C71 121.4(3)
C73 C72 C77 117.2(3)
C71 C72 C77 121.4(3)
C31 C3 C33 108.1(3)
C31 C3 C32 106.9(3)
C33 C3 C32 110.2(3)
C31 C3 P1 106.7(2)
C33 C3 P1 116.1(3)
C32 C3 P1 108.3(2)
C2 C1 P1 114.0(2)
C2 C1 H1A 108.8
P1 C1 H1A 108.8
C2 C1 H1B 108.8
P1 C1 H1B 108.8
H1A C1 H1B 107.7
C3 C33 H33A 109.5
C3 C33 H33B 109.5
H33A C33 H33B 109.5
C3 C33 H33C 109.5
H33A C33 H33C 109.5
H33B C33 H33C 109.5
C72 C73 C74 121.8(3)
C72 C73 H73A 119.1
C74 C73 H73A 119.1
C5 C53 H53A 109.5
C5 C53 H53B 109.5
H53A C53 H53B 109.5
C5 C53 H53C 109.5
H53A C53 H53C 109.5
H53B C53 H53C 109.5
C6 C63 H63A 109.5
C6 C63 H63B 109.5
H63A C63 H63B 109.5
C6 C63 H63C 109.5
H63A C63 H63C 109.5
H63B C63 H63C 109.5
C74 C75 C76 122.2(3)
C74 C75 H75A 118.9
C76 C75 H75A 118.9
C6 C62 H62A 109.5
C6 C62 H62B 109.5
H62A C62 H62B 109.5
C6 C62 H62C 109.5
H62A C62 H62C 109.5
H62B C62 H62C 109.5
C4 C42 H42A 109.5
C4 C42 H42B 109.5
H42A C42 H42B 109.5
C4 C42 H42C 109.5
H42A C42 H42C 109.5
H42B C42 H42C 109.5
C85 C86 C81 120.3(3)
C85 C86 C89 117.8(3)
C81 C86 C89 121.9(3)
C72 C77 H77A 109.5
C72 C77 H77B 109.5
H77A C77 H77B 109.5
C72 C77 H77C 109.5
H77A C77 H77C 109.5
H77B C77 H77C 109.5
C84 C85 C86 121.9(4)
C84 C85 H85A 119.1
C86 C85 H85A 119.1
C5 C52 H52A 109.5
C5 C52 H52B 109.5
H52A C52 H52B 109.5
C5 C52 H52C 109.5
H52A C52 H52C 109.5
H52B C52 H52C 109.5
C74 C78 H78A 109.5
C74 C78 H78B 109.5
H78A C78 H78B 109.5
C74 C78 H78C 109.5
H78A C78 H78C 109.5
H78B C78 H78C 109.5
C75 C74 C73 117.5(3)
C75 C74 C78 120.7(3)
C73 C74 C78 121.8(4)
C4 C41 H41A 109.5
C4 C41 H41B 109.5
H41A C41 H41B 109.5
C4 C41 H41C 109.5
H41A C41 H41C 109.5
H41B C41 H41C 109.5
C76 C79 H79A 109.5
C76 C79 H79B 109.5
H79A C79 H79B 109.5
C76 C79 H79C 109.5
H79A C79 H79C 109.5
H79B C79 H79C 109.5
C6 C61 H61A 109.5
C6 C61 H61B 109.5
H61A C61 H61B 109.5
C6 C61 H61C 109.5
H61A C61 H61C 109.5
H61B C61 H61C 109.5
C83 C84 C85 117.8(4)
C83 C84 C88 121.4(4)
C85 C84 C88 120.7(4)
C3 C32 H32A 109.5
C3 C32 H32B 109.5
H32A C32 H32B 109.5
C3 C32 H32C 109.5
H32A C32 H32C 109.5
H32B C32 H32C 109.5
C5 C51 H51A 109.5
C5 C51 H51B 109.5
H51A C51 H51B 109.5
C5 C51 H51C 109.5
H51A C51 H51C 109.5
H51B C51 H51C 109.5
C84 C83 C82 121.7(3)
C84 C83 H83A 119.2
C82 C83 H83A 119.2
C75 C76 C71 120.7(3)
C75 C76 C79 118.0(3)
C71 C76 C79 121.3(3)
C3 C31 H31A 109.5
C3 C31 H31B 109.5
H31A C31 H31B 109.5
C3 C31 H31C 109.5
H31A C31 H31C 109.5
H31B C31 H31C 109.5
C86 C89 H89A 109.5
C86 C89 H89B 109.5
H89A C89 H89B 109.5
C86 C89 H89C 109.5
H89A C89 H89C 109.5
H89B C89 H89C 109.5
C82 C87 H87A 109.5
C82 C87 H87B 109.5
H87A C87 H87B 109.5
C82 C87 H87C 109.5
H87A C87 H87C 109.5
H87B C87 H87C 109.5
C84 C88 H88A 109.5
C84 C88 H88B 109.5
H88A C88 H88B 109.5
C84 C88 H88C 109.5
H88A C88 H88C 109.5
H88B C88 H88C 109.5

loop_
_geom_bond_atom_site_label_1
_geom_bond_atom_site_label_2
_geom_bond_distance
Ni P1 2.2502(10)
Ni P2 2.2507(9)
Ni Si 2.3731(10)
C2 C1 1.554(5)
C2 P2 1.849(3)
C2 H2A 0.9900
C2 H2B 0.9900
P2 C6 1.889(3)
P2 C5 1.891(4)
C4 C43 1.526(5)
C4 C42 1.529(5)
C4 C41 1.544(5)
C4 P1 1.892(4)
P1 C1 1.849(3)
P1 C3 1.879(4)
C6 C63 1.528(5)
C6 C61 1.529(5)
C6 C62 1.538(5)
Si C81 1.922(4)
Si C71 1.922(4)
Si H 1.53(3)
C5 C51 1.525(5)
C5 C53 1.530(5)
C5 C52 1.540(5)
C43 H43A 0.9800
C43 H43B 0.9800
C43 H43C 0.9800
C81 C82 1.404(5)
C81 C86 1.416(5)
C82 C83 1.389(5)
C82 C87 1.515(5)
C71 C72 1.416(5)
C71 C76 1.426(5)
C72 C73 1.390(5)
C72 C77 1.510(5)
C3 C31 1.530(5)
C3 C33 1.530(5)
C3 C32 1.539(5)
C1 H1A 0.9900
C1 H1B 0.9900
C33 H33A 0.9800
C33 H33B 0.9800
C33 H33C 0.9800
C73 C74 1.393(5)
C73 H73A 0.9500
C53 H53A 0.9800
C53 H53B 0.9800
C53 H53C 0.9800
C63 H63A 0.9800
C63 H63B 0.9800
C63 H63C 0.9800
C75 C74 1.388(5)
C75 C76 1.395(5)
C75 H75A 0.9500
C62 H62A 0.9800
C62 H62B 0.9800
C62 H62C 0.9800
C42 H42A 0.9800
C42 H42B 0.9800
C42 H42C 0.9800
C86 C85 1.392(5)
C86 C89 1.508(5)
C77 H77A 0.9800
C77 H77B 0.9800
C77 H77C 0.9800
C85 C84 1.389(6)
C85 H85A 0.9500
C52 H52A 0.9800
C52 H52B 0.9800
C52 H52C 0.9800
C78 C74 1.508(5)
C78 H78A 0.9800
C78 H78B 0.9800
C78 H78C 0.9800
C41 H41A 0.9800
C41 H41B 0.9800
C41 H41C 0.9800
C79 C76 1.515(5)
C79 H79A 0.9800
C79 H79B 0.9800
C79 H79C 0.9800
C61 H61A 0.9800
C61 H61B 0.9800
C61 H61C 0.9800
C84 C83 1.381(5)
C84 C88 1.509(6)
C32 H32A 0.9800
C32 H32B 0.9800
C32 H32C 0.9800
C51 H51A 0.9800
C51 H51B 0.9800
C51 H51C 0.9800
C83 H83A 0.9500
C31 H31A 0.9800
C31 H31B 0.9800
C31 H31C 0.9800
C89 H89A 0.9800
C89 H89B 0.9800
C89 H89C 0.9800
C87 H87A 0.9800
C87 H87B 0.9800
C87 H87C 0.9800
C88 H88A 0.9800
C88 H88B 0.9800
C88 H88C 0.9800
